data_7051375
loop_
_publ_author_name
'Coalter, Joseph N.'
'Bollinger, John C.'
'Eisenstein, Odile'
'Caulton, Kenneth G.'

_publ_section_title
;
 R-Group reversal of isomer stability for RuH(X)L2(CCHR) vs.
 Ru(X)L2(CCH2R): access to four-coordinate ruthenium carbenes and
 carbynes
;
_journal_issue 12
_journal_name_full 'New Journal of Chemistry'
_journal_page_first 925
_journal_paper_doi 10.1039/b006971j
_journal_volume 24
_journal_year 2000
_chemical_formula_moiety 'C31 H52 O P2 Ru'
_chemical_formula_sum 'C31 H52 O P2 Ru'
_chemical_formula_weight 603.74
_space_group_IT_number 2
_symmetry_cell_setting triclinic
_symmetry_space_group_name_Hall '-P 1'
_symmetry_space_group_name_H-M 'P -1'
_atom_sites_solution_hydrogens geom
_atom_sites_solution_primary direct
_atom_sites_solution_secondary difmap
_audit_creation_method SHELXL-97
_cell_angle_alpha 93.353(8)
_cell_angle_beta 92.003(8)
_cell_angle_gamma 97.681(11)
_cell_formula_units_Z 2
_cell_length_a 8.884(3)
_cell_length_b 11.352(4)
_cell_length_c 16.041(6)
_cell_measurement_reflns_used 511
_cell_measurement_temperature 111(2)
_cell_measurement_theta_max 35.41
_cell_measurement_theta_min 2.85
_cell_volume 1599.0(10)
_computing_cell_refinement 'SMART (Bruker, 1999)'
_computing_data_collection 'SMART (Bruker, 1999)'
_computing_data_reduction 'SAINT (Bruker, 1999), Gemini (Bruker 2000), XTEL (local package)'
_computing_molecular_graphics 'XTEL (local package)'
_computing_publication_material 'XTEL (local package)'
_computing_structure_refinement 'SHELXL-97 (Sheldrick, 1997)'
_computing_structure_solution 'SHELXS-97 (Sheldrick, 1997)'
_diffrn_ambient_temperature 111(2)
_diffrn_detector 'CCD area detector'
_diffrn_detector_area_resol_mean 44.52
_diffrn_detector_type 'Bruker SMART 6000'
_diffrn_measured_fraction_theta_full 0.988
_diffrn_measured_fraction_theta_max 0.988
_diffrn_measurement_details '   0.30 degree frames measured for  10.13 seconds each'
_diffrn_measurement_device 'three-circle goniometer with fixed chi'
_diffrn_measurement_device_type 'Bruker Platform goniometer'
_diffrn_measurement_method '\w scans'
_diffrn_radiation_monochromator graphite
_diffrn_radiation_source 'normal-focus sealed tube'
_diffrn_radiation_type MoK\a
_diffrn_radiation_wavelength 0.71073
_diffrn_reflns_av_R_equivalents 0.0970
_diffrn_reflns_av_sigmaI/netI 0.1510
_diffrn_reflns_limit_h_max 11
_diffrn_reflns_limit_h_min -11
_diffrn_reflns_limit_k_max 14
_diffrn_reflns_limit_k_min -14
_diffrn_reflns_limit_l_max 20
_diffrn_reflns_limit_l_min -20
_diffrn_reflns_number 68114
_diffrn_reflns_theta_full 27.51
_diffrn_reflns_theta_max 27.51
_diffrn_reflns_theta_min 2.15
_diffrn_standards_decay_% -0.7
_diffrn_standards_interval_time 614
_diffrn_standards_number 94
_exptl_absorpt_coefficient_mu 0.611
_exptl_absorpt_correction_T_max .983
_exptl_absorpt_correction_T_min .907
_exptl_absorpt_correction_type 'numerical (Gaussian)'
_exptl_absorpt_process_details 'XPREP 5.10 (Bruker, 1997)'
_exptl_crystal_colour black
_exptl_crystal_density_diffrn 1.254
_exptl_crystal_density_method 'not measured'
_exptl_crystal_description plate
_exptl_crystal_F_000 640
_exptl_crystal_size_max .16
_exptl_crystal_size_mid .15
_exptl_crystal_size_min .03
_refine_diff_density_max 1.574
_refine_diff_density_min -1.183
_refine_diff_density_rms 0.145
_refine_ls_extinction_method none
_refine_ls_goodness_of_fit_ref 0.911
_refine_ls_hydrogen_treatment mixed
_refine_ls_matrix_type full
_refine_ls_number_parameters 340
_refine_ls_number_reflns 19002
_refine_ls_number_restraints 0
_refine_ls_restrained_S_all 0.911
_refine_ls_R_factor_all 0.0912
_refine_ls_R_factor_gt 0.0553
_refine_ls_shift/su_max 0.001
_refine_ls_shift/su_mean 0.000
_refine_ls_structure_factor_coef Fsqd
_refine_ls_weighting_details
; calc
   [\s^2^(Fo^2^)+(0.0500Fo^2^)^2^]^-1^
;
_refine_ls_weighting_scheme calc
_refine_ls_wR_factor_gt 0.1326
_refine_ls_wR_factor_ref 0.1401
_reflns_number_gt 11132
_reflns_number_total 19002
_reflns_threshold_expression 'I > 2\s(I)'
_cod_data_source_file b006971j.txt
_cod_data_source_block 00092
_cod_original_cell_volume 1598.9(10)
_cod_database_code 7051375

loop_
_symmetry_equiv_pos_as_xyz
'x, y, z'
'-x, -y, -z'

loop_
_atom_site_label
_atom_site_type_symbol
_atom_site_fract_x
_atom_site_fract_y
_atom_site_fract_z
_atom_site_U_iso_or_equiv
_atom_site_adp_type
_atom_site_occupancy
_atom_site_symmetry_multiplicity
_atom_site_calc_flag
_atom_site_refinement_flags
_atom_site_disorder_assembly
_atom_site_disorder_group
Ru1 Ru 0.5000 0.5000 0.5000 0.01721(11) Uani 1 2 d S . .
P2 P 0.46707(11) 0.53894(8) 0.64508(6) 0.01570(19) Uani 1 1 d . . .
C3 C 0.6244(4) 0.6472(3) 0.6948(2) 0.0207(8) Uani 1 1 d . . .
H3A H 0.6072 0.6585 0.7559 0.025 Uiso 1 1 calc R . .
C4 C 0.6301(5) 0.7682(4) 0.6553(3) 0.0318(10) Uani 1 1 d . . .
H4A H 0.7160 0.8233 0.6807 0.048 Uiso 1 1 calc R . .
H4B H 0.5352 0.8010 0.6651 0.048 Uiso 1 1 calc R . .
H4C H 0.6429 0.7571 0.5950 0.048 Uiso 1 1 calc R . .
C5 C 0.7762(4) 0.5986(4) 0.6836(3) 0.0274(9) Uani 1 1 d . . .
H5A H 0.8587 0.6543 0.7118 0.041 Uiso 1 1 calc R . .
H5B H 0.7951 0.5894 0.6239 0.041 Uiso 1 1 calc R . .
H5C H 0.7718 0.5211 0.7079 0.041 Uiso 1 1 calc R . .
C6 C 0.4700(5) 0.4063(3) 0.7065(2) 0.0237(9) Uani 1 1 d . . .
H6A H 0.5609 0.3696 0.6885 0.028 Uiso 1 1 calc R . .
C7 C 0.4899(5) 0.4272(4) 0.8022(2) 0.0327(10) Uani 1 1 d . . .
H7A H 0.5070 0.3528 0.8267 0.049 Uiso 1 1 calc R . .
H7B H 0.3979 0.4540 0.8244 0.049 Uiso 1 1 calc R . .
H7C H 0.5773 0.4882 0.8165 0.049 Uiso 1 1 calc R . .
C8 C 0.3338(5) 0.3127(4) 0.6835(3) 0.0374(10) Uani 1 1 d . . .
H8A H 0.3571 0.2346 0.6986 0.056 Uiso 1 1 calc R . .
H8B H 0.3107 0.3105 0.6231 0.056 Uiso 1 1 calc R . .
H8C H 0.2457 0.3328 0.7137 0.056 Uiso 1 1 calc R . .
C9 C 0.2957(4) 0.6108(4) 0.6666(2) 0.0230(9) Uani 1 1 d . . .
H9A H 0.3095 0.6861 0.6367 0.028 Uiso 1 1 calc R . .
C10 C 0.2712(5) 0.6499(4) 0.7575(2) 0.0327(10) Uani 1 1 d . . .
H10A H 0.1874 0.6979 0.7594 0.049 Uiso 1 1 calc R . .
H10B H 0.3642 0.6974 0.7818 0.049 Uiso 1 1 calc R . .
H10C H 0.2462 0.5794 0.7894 0.049 Uiso 1 1 calc R . .
C11 C 0.1491(5) 0.5378(4) 0.6261(3) 0.0354(11) Uani 1 1 d . . .
H11A H 0.0726 0.5909 0.6169 0.053 Uiso 1 1 calc R . .
H11B H 0.1099 0.4765 0.6634 0.053 Uiso 1 1 calc R . .
H11C H 0.1721 0.4997 0.5725 0.053 Uiso 1 1 calc R . .
O12 O 0.6050(4) 0.3733(3) 0.52562(19) 0.0241(7) Uani 0.50 1 d P . .
C12 C 0.6050(4) 0.3733(3) 0.52562(19) 0.0241(7) Uani 0.50 1 d P . .
C13 C 0.6791(4) 0.2785(3) 0.5433(2) 0.0203(8) Uani 1 1 d . . .
C14 C 0.8374(5) 0.2903(4) 0.5513(2) 0.0281(9) Uani 1 1 d . . .
H14A H 0.8957 0.3657 0.5458 0.034 Uiso 1 1 calc R . .
C15 C 0.9103(6) 0.1922(5) 0.5673(3) 0.0413(12) Uani 1 1 d . . .
H15A H 1.0182 0.2006 0.5716 0.050 Uiso 1 1 calc R . .
C16 C 0.8260(6) 0.0824(4) 0.5768(3) 0.0437(13) Uani 1 1 d . . .
H16A H 0.8757 0.0153 0.5875 0.052 Uiso 1 1 calc R . .
C17 C 0.6702(6) 0.0710(4) 0.5707(2) 0.0328(10) Uani 1 1 d . . .
H17A H 0.6123 -0.0039 0.5784 0.039 Uiso 1 1 calc R . .
C18 C 0.5970(5) 0.1663(3) 0.5537(2) 0.0267(9) Uani 1 1 d . . .
H18A H 0.4891 0.1563 0.5488 0.032 Uiso 1 1 calc R . .
Ru19 Ru 0.0000 0.0000 0.0000 0.01816(11) Uani 1 2 d S . .
P20 P -0.06553(11) 0.18816(8) -0.03436(6) 0.0164(2) Uani 1 1 d . . .
C21 C 0.0862(5) 0.3112(3) -0.0010(3) 0.0247(9) Uani 1 1 d . . .
H21A H 0.0546 0.3870 -0.0198 0.030 Uiso 1 1 calc R . .
C22 C 0.2338(5) 0.2920(4) -0.0428(3) 0.0383(11) Uani 1 1 d . . .
H22A H 0.3105 0.3615 -0.0295 0.058 Uiso 1 1 calc R . .
H22B H 0.2148 0.2812 -0.1035 0.058 Uiso 1 1 calc R . .
H22C H 0.2706 0.2209 -0.0222 0.058 Uiso 1 1 calc R . .
C23 C 0.1104(5) 0.3235(4) 0.0942(3) 0.0352(11) Uani 1 1 d . . .
H23A H 0.1971 0.3847 0.1097 0.053 Uiso 1 1 calc R . .
H23B H 0.1307 0.2472 0.1146 0.053 Uiso 1 1 calc R . .
H23C H 0.0188 0.3465 0.1194 0.053 Uiso 1 1 calc R . .
C24 C -0.2323(4) 0.2296(3) 0.0205(2) 0.0183(8) Uani 1 1 d . . .
H24A H -0.2048 0.2272 0.0813 0.022 Uiso 1 1 calc R . .
C25 C -0.2721(5) 0.3553(3) 0.0106(3) 0.0274(9) Uani 1 1 d . . .
H25A H -0.3538 0.3699 0.0478 0.041 Uiso 1 1 calc R . .
H25B H -0.3058 0.3627 -0.0474 0.041 Uiso 1 1 calc R . .
H25C H -0.1822 0.4138 0.0252 0.041 Uiso 1 1 calc R . .
C26 C -0.3749(5) 0.1382(4) 0.0046(3) 0.0318(10) Uani 1 1 d . . .
H26A H -0.4497 0.1530 0.0460 0.048 Uiso 1 1 calc R . .
H26B H -0.3479 0.0578 0.0091 0.048 Uiso 1 1 calc R . .
H26C H -0.4184 0.1451 -0.0516 0.048 Uiso 1 1 calc R . .
C27 C -0.0911(5) 0.2030(4) -0.1487(2) 0.0289(10) Uani 1 1 d . . .
H27A H -0.0022 0.1708 -0.1737 0.035 Uiso 1 1 calc R . .
C28 C -0.2295(6) 0.1204(5) -0.1851(3) 0.0459(13) Uani 1 1 d . . .
H28A H -0.2213 0.1080 -0.2457 0.069 Uiso 1 1 calc R . .
H28B H -0.3217 0.1562 -0.1736 0.069 Uiso 1 1 calc R . .
H28C H -0.2349 0.0437 -0.1596 0.069 Uiso 1 1 calc R . .
C29 C -0.0852(6) 0.3302(4) -0.1800(3) 0.0421(13) Uani 1 1 d . . .
H29A H -0.0894 0.3257 -0.2412 0.063 Uiso 1 1 calc R . .
H29B H 0.0095 0.3787 -0.1590 0.063 Uiso 1 1 calc R . .
H29C H -0.1721 0.3665 -0.1595 0.063 Uiso 1 1 calc R . .
O30 O 0.0858(4) -0.0173(3) -0.10356(19) 0.0244(7) Uani 0.50 1 d P . .
C30 C 0.0858(4) -0.0173(3) -0.10356(19) 0.0244(7) Uani 0.50 1 d P . .
C31 C 0.1436(4) -0.0319(3) -0.1816(2) 0.0174(8) Uani 1 1 d . . .
C32 C 0.2972(5) 0.0047(3) -0.1944(3) 0.0270(9) Uani 1 1 d . . .
H32A H 0.3624 0.0397 -0.1488 0.032 Uiso 1 1 calc R . .
C33 C 0.3553(6) -0.0093(4) -0.2727(3) 0.0343(11) Uani 1 1 d . . .
H33A H 0.4597 0.0168 -0.2806 0.041 Uiso 1 1 calc R . .
C34 C 0.2627(6) -0.0610(4) -0.3397(3) 0.0361(11) Uani 1 1 d . . .
H34A H 0.3031 -0.0706 -0.3934 0.043 Uiso 1 1 calc R . .
C35 C 0.1095(6) -0.0992(4) -0.3278(3) 0.0339(11) Uani 1 1 d . . .
H35A H 0.0454 -0.1356 -0.3733 0.041 Uiso 1 1 calc R . .
C36 C 0.0503(5) -0.0838(3) -0.2490(2) 0.0264(9) Uani 1 1 d . . .
H36A H -0.0544 -0.1089 -0.2414 0.032 Uiso 1 1 calc R . .

loop_
_atom_site_aniso_label
_atom_site_aniso_U_11
_atom_site_aniso_U_22
_atom_site_aniso_U_33
_atom_site_aniso_U_23
_atom_site_aniso_U_13
_atom_site_aniso_U_12
Ru1 0.0162(2) 0.0208(2) 0.0142(2) -0.00040(18) 0.00335(18) 0.00041(19)
P2 0.0154(5) 0.0169(5) 0.0154(5) 0.0014(4) 0.0030(4) 0.0035(4)
C3 0.020(2) 0.0213(19) 0.0197(19) -0.0010(15) -0.0034(15) 0.0011(16)
C4 0.030(2) 0.019(2) 0.045(3) 0.0045(19) -0.003(2) -0.0006(18)
C5 0.018(2) 0.034(2) 0.030(2) -0.0011(18) -0.0037(17) 0.0041(17)
C6 0.030(2) 0.0187(19) 0.025(2) 0.0076(16) 0.0093(17) 0.0062(16)
C7 0.042(3) 0.035(2) 0.026(2) 0.0155(19) 0.0067(19) 0.012(2)
C8 0.052(3) 0.018(2) 0.039(3) 0.0049(17) 0.005(2) -0.007(2)
C9 0.021(2) 0.024(2) 0.025(2) 0.0039(16) 0.0048(17) 0.0048(17)
C10 0.032(2) 0.043(3) 0.029(2) 0.004(2) 0.0092(19) 0.021(2)
C11 0.019(2) 0.054(3) 0.035(3) 0.008(2) 0.0057(19) 0.005(2)
O12 0.034(2) 0.0255(18) 0.0159(16) 0.0038(13) 0.0053(14) 0.0115(15)
C12 0.034(2) 0.0255(18) 0.0159(16) 0.0038(13) 0.0053(14) 0.0115(15)
C13 0.028(2) 0.0220(19) 0.0123(18) 0.0021(14) -0.0003(15) 0.0100(17)
C14 0.028(2) 0.030(2) 0.027(2) -0.0002(17) -0.0038(18) 0.0081(18)
C15 0.034(3) 0.063(3) 0.031(3) 0.001(2) -0.007(2) 0.026(2)
C16 0.073(4) 0.045(3) 0.023(2) 0.009(2) 0.003(2) 0.043(3)
C17 0.054(3) 0.027(2) 0.021(2) 0.0061(17) 0.005(2) 0.016(2)
C18 0.041(3) 0.025(2) 0.016(2) 0.0038(16) 0.0056(18) 0.0090(19)
Ru19 0.0190(2) 0.0125(2) 0.0227(3) 0.00157(18) -0.0031(2) 0.0020(2)
P20 0.0199(5) 0.0134(5) 0.0165(5) 0.0032(4) 0.0008(4) 0.0032(4)
C21 0.024(2) 0.0150(19) 0.034(2) 0.0050(16) 0.0024(18) -0.0020(16)
C22 0.027(2) 0.033(3) 0.056(3) 0.009(2) 0.010(2) 0.002(2)
C23 0.030(2) 0.032(2) 0.038(3) -0.006(2) -0.008(2) -0.0082(19)
C24 0.0198(19) 0.0220(19) 0.0140(18) 0.0045(15) 0.0039(15) 0.0039(15)
C25 0.031(2) 0.025(2) 0.029(2) 0.0037(17) 0.0082(18) 0.0094(18)
C26 0.027(2) 0.032(2) 0.036(2) 0.0043(19) 0.0015(19) 0.0000(19)
C27 0.037(3) 0.038(2) 0.0160(19) 0.0019(17) 0.0042(17) 0.021(2)
C28 0.041(3) 0.072(4) 0.025(2) -0.009(2) -0.012(2) 0.018(3)
C29 0.063(4) 0.048(3) 0.023(2) 0.018(2) 0.013(2) 0.028(3)
O30 0.036(2) 0.0200(16) 0.0205(17) 0.0058(13) 0.0106(15) 0.0115(14)
C30 0.036(2) 0.0200(16) 0.0205(17) 0.0058(13) 0.0106(15) 0.0115(14)
C31 0.025(2) 0.0152(17) 0.0148(18) 0.0036(14) 0.0071(15) 0.0108(15)
C32 0.031(2) 0.020(2) 0.029(2) 0.0012(17) 0.0042(18) 0.0017(17)
C33 0.045(3) 0.027(2) 0.034(3) 0.0078(19) 0.022(2) 0.007(2)
C34 0.060(3) 0.038(3) 0.018(2) 0.0090(18) 0.020(2) 0.028(2)
C35 0.050(3) 0.038(3) 0.019(2) -0.0053(18) -0.004(2) 0.028(2)
C36 0.031(2) 0.027(2) 0.024(2) 0.0006(17) 0.0016(17) 0.0133(18)

loop_
_atom_type_symbol
_atom_type_description
_atom_type_scat_dispersion_real
_atom_type_scat_dispersion_imag
_atom_type_scat_source
C C 0.0033 0.0016 'International Tables Vol C Tables 4.2.6.8 and 6.1.1.4'
H H 0.0000 0.0000 'International Tables Vol C Tables 4.2.6.8 and 6.1.1.4'
O O 0.0106 0.0060 'International Tables Vol C Tables 4.2.6.8 and 6.1.1.4'
P P 0.1023 0.0942 'International Tables Vol C Tables 4.2.6.8 and 6.1.1.4'
Ru Ru -1.2594 0.8363 'International Tables Vol C Tables 4.2.6.8 and 6.1.1.4'

loop_
_geom_angle_atom_site_label_1
_geom_angle_atom_site_label_2
_geom_angle_atom_site_label_3
_geom_angle
_geom_angle_site_symmetry_1
_geom_angle_site_symmetry_3
_geom_angle_publ_flag
C12 Ru1 O12 0.0(3) 2_666 2_666 ?
C12 Ru1 O12 180.00(18) 2_666 . ?
O12 Ru1 O12 180.00(18) 2_666 . ?
C12 Ru1 P2 90.64(9) 2_666 . ?
O12 Ru1 P2 90.64(9) 2_666 . ?
O12 Ru1 P2 89.36(9) . . ?
C12 Ru1 P2 89.36(9) 2_666 2_666 ?
O12 Ru1 P2 89.36(9) 2_666 2_666 ?
O12 Ru1 P2 90.64(9) . 2_666 ?
P2 Ru1 P2 180.000(11) . 2_666 ?
C6 P2 C9 110.51(18) . . ?
C6 P2 C3 103.46(18) . . ?
C9 P2 C3 103.24(18) . . ?
C6 P2 Ru1 113.39(13) . . ?
C9 P2 Ru1 113.22(13) . . ?
C3 P2 Ru1 112.13(13) . . ?
C5 C3 C4 109.6(3) . . ?
C5 C3 P2 109.6(3) . . ?
C4 C3 P2 110.4(3) . . ?
C8 C6 C7 110.1(3) . . ?
C8 C6 P2 111.6(3) . . ?
C7 C6 P2 117.3(3) . . ?
C10 C9 C11 110.5(3) . . ?
C10 C9 P2 117.6(3) . . ?
C11 C9 P2 112.2(3) . . ?
C13 O12 Ru1 178.6(3) . . ?
O12 C13 C14 121.4(4) . . ?
O12 C13 C18 120.6(4) . . ?
C14 C13 C18 118.1(4) . . ?
C15 C14 C13 120.4(4) . . ?
C16 C15 C14 120.2(5) . . ?
C17 C16 C15 119.5(4) . . ?
C18 C17 C16 120.9(4) . . ?
C17 C18 C13 120.9(4) . . ?
C30 Ru19 O30 0.00(19) 2 2 ?
C30 Ru19 O30 180.00(19) 2 . ?
O30 Ru19 O30 180.00(19) 2 . ?
C30 Ru19 P20 90.02(10) 2 . ?
O30 Ru19 P20 90.02(10) 2 . ?
O30 Ru19 P20 89.98(10) . . ?
C30 Ru19 P20 89.98(10) 2 2 ?
O30 Ru19 P20 89.98(10) 2 2 ?
O30 Ru19 P20 90.02(10) . 2 ?
P20 Ru19 P20 180.00(5) . 2 ?
C21 P20 C24 103.15(18) . . ?
C21 P20 C27 103.56(19) . . ?
C24 P20 C27 110.36(18) . . ?
C21 P20 Ru19 111.95(14) . . ?
C24 P20 Ru19 113.27(12) . . ?
C27 P20 Ru19 113.63(13) . . ?
C22 C21 C23 110.8(4) . . ?
C22 C21 P20 110.0(3) . . ?
C23 C21 P20 111.4(3) . . ?
C26 C24 C25 109.9(3) . . ?
C26 C24 P20 113.4(3) . . ?
C25 C24 P20 117.2(3) . . ?
C28 C27 C29 111.9(4) . . ?
C28 C27 P20 111.0(3) . . ?
C29 C27 P20 117.9(3) . . ?
C31 O30 Ru19 177.7(3) . . ?
O30 C31 C36 120.6(4) . . ?
O30 C31 C32 120.6(4) . . ?
C36 C31 C32 118.8(3) . . ?
C33 C32 C31 120.7(4) . . ?
C34 C33 C32 120.6(4) . . ?
C33 C34 C35 119.4(4) . . ?
C34 C35 C36 120.1(4) . . ?
C31 C36 C35 120.4(4) . . ?
C5 C3 H3A 109.1 . . ?
C4 C3 H3A 109.1 . . ?
P2 C3 H3A 109.1 . . ?
C3 C4 H4A 109.5 . . ?
C3 C4 H4B 109.5 . . ?
H4A C4 H4B 109.5 . . ?
C3 C4 H4C 109.5 . . ?
H4A C4 H4C 109.5 . . ?
H4B C4 H4C 109.5 . . ?
C3 C5 H5A 109.5 . . ?
C3 C5 H5B 109.5 . . ?
H5A C5 H5B 109.5 . . ?
C3 C5 H5C 109.5 . . ?
H5A C5 H5C 109.5 . . ?
H5B C5 H5C 109.5 . . ?
C8 C6 H6A 105.6 . . ?
C7 C6 H6A 105.6 . . ?
P2 C6 H6A 105.6 . . ?
C6 C7 H7A 109.5 . . ?
C6 C7 H7B 109.5 . . ?
H7A C7 H7B 109.5 . . ?
C6 C7 H7C 109.5 . . ?
H7A C7 H7C 109.5 . . ?
H7B C7 H7C 109.5 . . ?
C6 C8 H8A 109.5 . . ?
C6 C8 H8B 109.5 . . ?
H8A C8 H8B 109.5 . . ?
C6 C8 H8C 109.5 . . ?
H8A C8 H8C 109.5 . . ?
H8B C8 H8C 109.5 . . ?
C10 C9 H9A 105.1 . . ?
C11 C9 H9A 105.1 . . ?
P2 C9 H9A 105.1 . . ?
C9 C10 H10A 109.5 . . ?
C9 C10 H10B 109.5 . . ?
H10A C10 H10B 109.5 . . ?
C9 C10 H10C 109.5 . . ?
H10A C10 H10C 109.5 . . ?
H10B C10 H10C 109.5 . . ?
C9 C11 H11A 109.5 . . ?
C9 C11 H11B 109.5 . . ?
H11A C11 H11B 109.5 . . ?
C9 C11 H11C 109.5 . . ?
H11A C11 H11C 109.5 . . ?
H11B C11 H11C 109.5 . . ?
C15 C14 H14A 119.8 . . ?
C13 C14 H14A 119.8 . . ?
C16 C15 H15A 119.9 . . ?
C14 C15 H15A 119.9 . . ?
C17 C16 H16A 120.2 . . ?
C15 C16 H16A 120.2 . . ?
C18 C17 H17A 119.6 . . ?
C16 C17 H17A 119.6 . . ?
C17 C18 H18A 119.5 . . ?
C13 C18 H18A 119.5 . . ?
C22 C21 H21A 108.2 . . ?
C23 C21 H21A 108.2 . . ?
P20 C21 H21A 108.2 . . ?
C21 C22 H22A 109.5 . . ?
C21 C22 H22B 109.5 . . ?
H22A C22 H22B 109.5 . . ?
C21 C22 H22C 109.5 . . ?
H22A C22 H22C 109.5 . . ?
H22B C22 H22C 109.5 . . ?
C21 C23 H23A 109.5 . . ?
C21 C23 H23B 109.5 . . ?
H23A C23 H23B 109.5 . . ?
C21 C23 H23C 109.5 . . ?
H23A C23 H23C 109.5 . . ?
H23B C23 H23C 109.5 . . ?
C26 C24 H24A 105.0 . . ?
C25 C24 H24A 105.0 . . ?
P20 C24 H24A 105.0 . . ?
C24 C25 H25A 109.5 . . ?
C24 C25 H25B 109.5 . . ?
H25A C25 H25B 109.5 . . ?
C24 C25 H25C 109.5 . . ?
H25A C25 H25C 109.5 . . ?
H25B C25 H25C 109.5 . . ?
C24 C26 H26A 109.5 . . ?
C24 C26 H26B 109.5 . . ?
H26A C26 H26B 109.5 . . ?
C24 C26 H26C 109.5 . . ?
H26A C26 H26C 109.5 . . ?
H26B C26 H26C 109.5 . . ?
C28 C27 H27A 104.9 . . ?
C29 C27 H27A 104.9 . . ?
P20 C27 H27A 104.9 . . ?
C27 C28 H28A 109.5 . . ?
C27 C28 H28B 109.5 . . ?
H28A C28 H28B 109.5 . . ?
C27 C28 H28C 109.5 . . ?
H28A C28 H28C 109.5 . . ?
H28B C28 H28C 109.5 . . ?
C27 C29 H29A 109.5 . . ?
C27 C29 H29B 109.5 . . ?
H29A C29 H29B 109.5 . . ?
C27 C29 H29C 109.5 . . ?
H29A C29 H29C 109.5 . . ?
H29B C29 H29C 109.5 . . ?
C33 C32 H32A 119.6 . . ?
C31 C32 H32A 119.6 . . ?
C34 C33 H33A 119.7 . . ?
C32 C33 H33A 119.7 . . ?
C33 C34 H34A 120.3 . . ?
C35 C34 H34A 120.3 . . ?
C34 C35 H35A 119.9 . . ?
C36 C35 H35A 119.9 . . ?
C31 C36 H36A 119.8 . . ?
C35 C36 H36A 119.8 . . ?

loop_
_geom_bond_atom_site_label_1
_geom_bond_atom_site_label_2
_geom_bond_distance
_geom_bond_site_symmetry_2
_geom_bond_publ_flag
Ru1 C12 1.873(3) 2_666 ?
Ru1 O12 1.873(3) 2_666 ?
Ru1 O12 1.873(3) . ?
Ru1 P2 2.3788(13) . ?
Ru1 P2 2.3788(13) 2_666 ?
P2 C6 1.850(4) . ?
P2 C9 1.854(4) . ?
P2 C3 1.857(4) . ?
C3 C5 1.536(5) . ?
C3 C4 1.542(5) . ?
C6 C8 1.519(6) . ?
C6 C7 1.540(5) . ?
C9 C10 1.530(5) . ?
C9 C11 1.547(6) . ?
O12 C13 1.373(5) . ?
C13 C14 1.395(5) . ?
C13 C18 1.402(5) . ?
C14 C15 1.394(6) . ?
C15 C16 1.386(7) . ?
C16 C17 1.372(7) . ?
C17 C18 1.370(6) . ?
Ru19 C30 1.863(3) 2 ?
Ru19 O30 1.863(3) 2 ?
Ru19 O30 1.863(3) . ?
Ru19 P20 2.3775(12) . ?
Ru19 P20 2.3775(12) 2 ?
P20 C21 1.848(4) . ?
P20 C24 1.849(4) . ?
P20 C27 1.861(4) . ?
C21 C22 1.528(6) . ?
C21 C23 1.530(6) . ?
C24 C26 1.531(5) . ?
C24 C25 1.531(5) . ?
C27 C28 1.520(6) . ?
C27 C29 1.550(6) . ?
O30 C31 1.379(4) . ?
C31 C36 1.391(5) . ?
C31 C32 1.398(5) . ?
C32 C33 1.384(5) . ?
C33 C34 1.382(7) . ?
C34 C35 1.396(7) . ?
C35 C36 1.396(5) . ?
C3 H3A 1.0000 . ?
C4 H4A 0.9800 . ?
C4 H4B 0.9800 . ?
C4 H4C 0.9800 . ?
C5 H5A 0.9800 . ?
C5 H5B 0.9800 . ?
C5 H5C 0.9800 . ?
C6 H6A 1.0000 . ?
C7 H7A 0.9800 . ?
C7 H7B 0.9800 . ?
C7 H7C 0.9800 . ?
C8 H8A 0.9800 . ?
C8 H8B 0.9800 . ?
C8 H8C 0.9800 . ?
C9 H9A 1.0000 . ?
C10 H10A 0.9800 . ?
C10 H10B 0.9800 . ?
C10 H10C 0.9800 . ?
C11 H11A 0.9800 . ?
C11 H11B 0.9800 . ?
C11 H11C 0.9800 . ?
C14 H14A 0.9500 . ?
C15 H15A 0.9500 . ?
C16 H16A 0.9500 . ?
C17 H17A 0.9500 . ?
C18 H18A 0.9500 . ?
C21 H21A 1.0000 . ?
C22 H22A 0.9800 . ?
C22 H22B 0.9800 . ?
C22 H22C 0.9800 . ?
C23 H23A 0.9800 . ?
C23 H23B 0.9800 . ?
C23 H23C 0.9800 . ?
C24 H24A 1.0000 . ?
C25 H25A 0.9800 . ?
C25 H25B 0.9800 . ?
C25 H25C 0.9800 . ?
C26 H26A 0.9800 . ?
C26 H26B 0.9800 . ?
C26 H26C 0.9800 . ?
C27 H27A 1.0000 . ?
C28 H28A 0.9800 . ?
C28 H28B 0.9800 . ?
C28 H28C 0.9800 . ?
C29 H29A 0.9800 . ?
C29 H29B 0.9800 . ?
C29 H29C 0.9800 . ?
C32 H32A 0.9500 . ?
C33 H33A 0.9500 . ?
C34 H34A 0.9500 . ?
C35 H35A 0.9500 . ?
C36 H36A 0.9500 . ?
